data_4122193
loop_
_publ_author_name
'Schmidt, Anna-Corina'
'Heinemann, Frank W.'
'Lukens, Jr, Wayne W'
'Meyer, Karsten'

_publ_section_title
;
 Molecular and Electronic Structure of Dinuclear Uranium Bis-\m-Oxo
 Complexes with Diamond Core Structural Motifs.
;
_journal_issue 34
_journal_name_full 'Journal of the American Chemical Society'
_journal_page_first 11980
_journal_paper_doi 10.1021/ja504528n
_journal_volume 136
_journal_year 2014
_chemical_formula_moiety 'C46 H66 F3 N3 O7 S U, 2(C6 H6)'
_chemical_formula_sum 'C58 H78 F3 N3 O7 S U'
_chemical_formula_weight 1256.32
_chemical_name_systematic
; 
 ? 
;
_space_group_IT_number 15
_symmetry_cell_setting monoclinic
_symmetry_space_group_name_Hall '-C 2yc'
_symmetry_space_group_name_H-M 'C 1 2/c 1'
_atom_sites_solution_hydrogens geom
_atom_sites_solution_primary direct
_atom_sites_solution_secondary difmap
_audit_creation_method SHELXL-97
_cell_angle_alpha 90.00
_cell_angle_beta 115.757(7)
_cell_angle_gamma 90.00
_cell_formula_units_Z 8
_cell_length_a 32.153(3)
_cell_length_b 15.4977(11)
_cell_length_c 25.339(2)
_cell_measurement_reflns_used 9658
_cell_measurement_temperature 100(2)
_cell_measurement_theta_max 26.84
_cell_measurement_theta_min 2.47
_cell_volume 11371.9(17)
_computing_cell_refinement 'Bruker SAINT'
_computing_data_collection 'Bruker APEX2'
_computing_data_reduction 'Bruker SAINT'
_computing_molecular_graphics 'SHELXTL 6.12 (Bruker AXS, 2002)'
_computing_publication_material 'SHELXTL 6.12 (Bruker AXS, 2002)'
_computing_structure_refinement 'SHELXTL 6.12 (Bruker AXS, 2002)'
_computing_structure_solution 'SHELXTL 6.12 (Bruker AXS, 2002)'
_diffrn_ambient_temperature 100(2)
_diffrn_detector_area_resol_mean 83.33
_diffrn_measured_fraction_theta_full 0.993
_diffrn_measured_fraction_theta_max 0.949
_diffrn_measurement_device_type 'Bruker Smart APEX II'
_diffrn_measurement_method '\f and \w scans'
_diffrn_radiation_monochromator graphite
_diffrn_radiation_source 'fine-focus sealed tube'
_diffrn_radiation_type MoK\a
_diffrn_radiation_wavelength 0.71073
_diffrn_reflns_av_R_equivalents 0.0531
_diffrn_reflns_av_sigmaI/netI 0.0408
_diffrn_reflns_limit_h_max 43
_diffrn_reflns_limit_h_min -43
_diffrn_reflns_limit_k_max 18
_diffrn_reflns_limit_k_min -20
_diffrn_reflns_limit_l_max 31
_diffrn_reflns_limit_l_min -32
_diffrn_reflns_number 114326
_diffrn_reflns_theta_full 27.00
_diffrn_reflns_theta_max 29.03
_diffrn_reflns_theta_min 1.57
_exptl_absorpt_coefficient_mu 2.954
_exptl_absorpt_correction_T_max 0.746
_exptl_absorpt_correction_T_min 0.609
_exptl_absorpt_correction_type multi-scan
_exptl_absorpt_process_details 'SADABS, Bruker-AXS, 2008'
_exptl_crystal_colour black
_exptl_crystal_density_diffrn 1.468
_exptl_crystal_density_method 'not measured'
_exptl_crystal_description prism
_exptl_crystal_F_000 5104
_exptl_crystal_size_max 0.35
_exptl_crystal_size_mid 0.33
_exptl_crystal_size_min 0.12
_refine_diff_density_max 2.699
_refine_diff_density_min -1.512
_refine_diff_density_rms 0.112
_refine_ls_extinction_method none
_refine_ls_goodness_of_fit_ref 1.188
_refine_ls_hydrogen_treatment constr
_refine_ls_matrix_type full
_refine_ls_number_parameters 671
_refine_ls_number_reflns 14411
_refine_ls_number_restraints 0
_refine_ls_restrained_S_all 1.188
_refine_ls_R_factor_all 0.0516
_refine_ls_R_factor_gt 0.0313
_refine_ls_shift/su_max 0.006
_refine_ls_shift/su_mean 0.000
_refine_ls_structure_factor_coef Fsqd
_refine_ls_weighting_details 'calc w=1/[\s^2^(Fo^2^)+(0.0341P)^2^+3.0958P] where P=(Fo^2^+2Fc^2^)/3'
_refine_ls_weighting_scheme calc
_refine_ls_wR_factor_gt 0.0671
_refine_ls_wR_factor_ref 0.0728
_reflns_number_gt 11365
_reflns_number_total 14411
_reflns_threshold_expression >2sigma(I)
_cod_data_source_file ja504528n_si_002.cif
_cod_data_source_block acs1302
_cod_depositor_comments 'Adding full bibliography for 4122183--4122197.cif.'
_cod_original_cell_volume 11372.0(17)
_cod_original_sg_symbol_Hall -C2yc
_cod_original_sg_symbol_H-M C2/c
_cod_database_code 4122193

loop_
_symmetry_equiv_pos_as_xyz
'x, y, z'
'-x, y, -z+1/2'
'x+1/2, y+1/2, z'
'-x+1/2, y+1/2, -z+1/2'
'-x, -y, -z'
'x, -y, z-1/2'
'-x+1/2, -y+1/2, -z'
'x+1/2, -y+1/2, z-1/2'

loop_
_atom_site_label
_atom_site_type_symbol
_atom_site_fract_x
_atom_site_fract_y
_atom_site_fract_z
_atom_site_U_iso_or_equiv
_atom_site_adp_type
_atom_site_occupancy
_atom_site_symmetry_multiplicity
_atom_site_calc_flag
_atom_site_refinement_flags
U1 U 0.206770(3) 0.939835(6) 0.239731(4) 0.01478(4) Uani 1 1 d .
S1 S 0.12490(2) 0.76288(4) 0.17407(3) 0.01787(14) Uani 1 1 d .
F1 F 0.04716(7) 0.80985(13) 0.08750(8) 0.0444(5) Uani 1 1 d .
F2 F 0.04714(7) 0.81596(14) 0.17214(10) 0.0500(6) Uani 1 1 d .
F3 F 0.04328(7) 0.69299(13) 0.13028(10) 0.0466(5) Uani 1 1 d .
O1 O 0.19389(6) 0.87915(12) 0.30576(8) 0.0179(4) Uani 1 1 d .
O2 O 0.15926(7) 1.03615(12) 0.21872(8) 0.0195(4) Uani 1 1 d .
O3 O 0.20167(7) 0.96395(12) 0.15331(8) 0.0191(4) Uani 1 1 d .
O4 O 0.23661(6) 0.84561(12) 0.23319(8) 0.0181(4) Uani 1 1 d .
O5 O 0.13827(7) 0.85449(12) 0.18219(8) 0.0207(4) Uani 1 1 d .
O6 O 0.13520(7) 0.71972(13) 0.13114(8) 0.0228(4) Uani 1 1 d .
O7 O 0.13600(7) 0.71644(13) 0.22754(8) 0.0252(5) Uani 1 1 d .
N1 N 0.28718(8) 0.91872(15) 0.33809(10) 0.0181(5) Uani 1 1 d .
N2 N 0.22879(8) 1.05956(14) 0.33337(10) 0.0186(5) Uani 1 1 d .
N3 N 0.27082(9) 1.05739(14) 0.25095(10) 0.0188(5) Uani 1 1 d .
C1 C 0.29707(10) 0.97057(19) 0.39189(12) 0.0219(6) Uani 1 1 d .
H1A H 0.3204 1.0152 0.3964 0.026 Uiso 1 1 calc R
H1B H 0.3101 0.9324 0.4267 0.026 Uiso 1 1 calc R
C2 C 0.25403(10) 1.01346(18) 0.38903(11) 0.0206(6) Uani 1 1 d .
H2A H 0.2336 0.9692 0.3935 0.025 Uiso 1 1 calc R
H2B H 0.2626 1.0547 0.4219 0.025 Uiso 1 1 calc R
C3 C 0.25650(10) 1.13461(18) 0.32954(12) 0.0205(6) Uani 1 1 d .
H3A H 0.2884 1.1296 0.3607 0.025 Uiso 1 1 calc R
H3B H 0.2430 1.1886 0.3363 0.025 Uiso 1 1 calc R
C4 C 0.25777(10) 1.13956(17) 0.27077(12) 0.0183(6) Uani 1 1 d .
H4A H 0.2269 1.1575 0.2410 0.022 Uiso 1 1 calc R
H4B H 0.2800 1.1849 0.2726 0.022 Uiso 1 1 calc R
C5 C 0.31895(10) 1.02970(18) 0.29288(12) 0.0196(6) Uani 1 1 d .
H5A H 0.3307 1.0693 0.3269 0.024 Uiso 1 1 calc R
H5B H 0.3394 1.0352 0.2731 0.024 Uiso 1 1 calc R
C6 C 0.32161(10) 0.93758(17) 0.31485(12) 0.0191(6) Uani 1 1 d .
H6A H 0.3166 0.8973 0.2823 0.023 Uiso 1 1 calc R
H6B H 0.3530 0.9270 0.3462 0.023 Uiso 1 1 calc R
C7 C 0.29103(10) 0.82565(18) 0.35415(12) 0.0216(6) Uani 1 1 d .
H7A H 0.3224 0.8150 0.3857 0.026 Uiso 1 1 calc R
H7B H 0.2879 0.7912 0.3197 0.026 Uiso 1 1 calc R
C8 C 0.25603(10) 0.79330(18) 0.37455(11) 0.0189(6) Uani 1 1 d .
C9 C 0.20899(10) 0.81635(18) 0.34757(11) 0.0189(6) Uani 1 1 d .
C10 C 0.17673(10) 0.77473(18) 0.36304(12) 0.0210(6) Uani 1 1 d .
C11 C 0.19367(11) 0.71029(19) 0.40599(12) 0.0240(7) Uani 1 1 d .
H11 H 0.1723 0.6803 0.4159 0.029 Uiso 1 1 calc R
C12 C 0.23979(11) 0.68791(19) 0.43471(12) 0.0254(7) Uani 1 1 d .
C13 C 0.27067(11) 0.73096(18) 0.41872(11) 0.0225(6) Uani 1 1 d .
H13 H 0.3026 0.7175 0.4385 0.027 Uiso 1 1 calc R
C14 C 0.12564(10) 0.7931(2) 0.33142(12) 0.0242(6) Uani 1 1 d .
H14A H 0.1096 0.7373 0.3178 0.029 Uiso 1 1 calc R
H14B H 0.1203 0.8273 0.2960 0.029 Uiso 1 1 calc R
C15 C 0.10173(11) 0.8410(2) 0.36440(14) 0.0280(7) Uani 1 1 d .
C16 C 0.12178(12) 0.9313(2) 0.38159(16) 0.0353(8) Uani 1 1 d .
H16A H 0.1082 0.9591 0.4052 0.053 Uiso 1 1 calc R
H16B H 0.1146 0.9655 0.3462 0.053 Uiso 1 1 calc R
H16C H 0.1553 0.9274 0.4044 0.053 Uiso 1 1 calc R
C17 C 0.05068(12) 0.8480(2) 0.32212(17) 0.0414(9) Uani 1 1 d .
H17A H 0.0344 0.8793 0.3410 0.062 Uiso 1 1 calc R
H17B H 0.0375 0.7900 0.3113 0.062 Uiso 1 1 calc R
H17C H 0.0474 0.8790 0.2868 0.062 Uiso 1 1 calc R
C18 C 0.10621(14) 0.7919(2) 0.41942(15) 0.0454(10) Uani 1 1 d .
H18A H 0.1388 0.7894 0.4478 0.068 Uiso 1 1 calc R
H18B H 0.0942 0.7332 0.4085 0.068 Uiso 1 1 calc R
H18C H 0.0885 0.8219 0.4370 0.068 Uiso 1 1 calc R
C19 C 0.25638(12) 0.6188(2) 0.48129(12) 0.0305(7) Uani 1 1 d .
H19A H 0.2703 0.6459 0.5201 0.046 Uiso 1 1 calc R
H19B H 0.2794 0.5828 0.4763 0.046 Uiso 1 1 calc R
H19C H 0.2302 0.5830 0.4778 0.046 Uiso 1 1 calc R
C20 C 0.18462(10) 1.0893(2) 0.33274(12) 0.0222(6) Uani 1 1 d .
H20A H 0.1914 1.1207 0.3696 0.027 Uiso 1 1 calc R
H20B H 0.1657 1.0383 0.3315 0.027 Uiso 1 1 calc R
C21 C 0.15714(10) 1.14695(18) 0.28193(12) 0.0198(6) Uani 1 1 d .
C22 C 0.14459(10) 1.11792(18) 0.22510(12) 0.0189(6) Uani 1 1 d .
C23 C 0.12012(10) 1.16944(19) 0.17613(12) 0.0204(6) Uani 1 1 d .
C24 C 0.10841(10) 1.25219(19) 0.18703(13) 0.0235(6) Uani 1 1 d .
H24 H 0.0926 1.2893 0.1546 0.028 Uiso 1 1 calc R
C25 C 0.11853(10) 1.28288(19) 0.24243(14) 0.0254(7) Uani 1 1 d .
C26 C 0.14362(10) 1.22964(19) 0.28993(13) 0.0236(6) Uani 1 1 d .
H26 H 0.1517 1.2500 0.3285 0.028 Uiso 1 1 calc R
C27 C 0.10514(10) 1.1397(2) 0.11404(12) 0.0240(6) Uani 1 1 d .
H27A H 0.1261 1.0931 0.1138 0.029 Uiso 1 1 calc R
H27B H 0.1085 1.1883 0.0908 0.029 Uiso 1 1 calc R
C28 C 0.05478(11) 1.1062(2) 0.08372(13) 0.0278(7) Uani 1 1 d .
C29 C 0.05096(13) 1.0237(2) 0.11446(14) 0.0389(8) Uani 1 1 d .
H29A H 0.0575 1.0369 0.1551 0.058 Uiso 1 1 calc R
H29B H 0.0733 0.9811 0.1138 0.058 Uiso 1 1 calc R
H29C H 0.0197 1.0002 0.0941 0.058 Uiso 1 1 calc R
C30 C 0.04430(13) 1.0883(2) 0.01997(14) 0.0391(8) Uani 1 1 d .
H30A H 0.0124 1.0680 -0.0011 0.059 Uiso 1 1 calc R
H30B H 0.0655 1.0439 0.0184 0.059 Uiso 1 1 calc R
H30C H 0.0483 1.1414 0.0017 0.059 Uiso 1 1 calc R
C31 C 0.01984(11) 1.1720(2) 0.08435(15) 0.0370(8) Uani 1 1 d .
H31A H -0.0115 1.1497 0.0618 0.055 Uiso 1 1 calc R
H31B H 0.0235 1.2261 0.0668 0.055 Uiso 1 1 calc R
H31C H 0.0250 1.1826 0.1249 0.055 Uiso 1 1 calc R
C32 C 0.10289(11) 1.3721(2) 0.25029(15) 0.0328(8) Uani 1 1 d .
H32A H 0.1285 1.4129 0.2603 0.049 Uiso 1 1 calc R
H32B H 0.0930 1.3709 0.2819 0.049 Uiso 1 1 calc R
H32C H 0.0770 1.3903 0.2137 0.049 Uiso 1 1 calc R
C33 C 0.27024(11) 1.08142(18) 0.19283(12) 0.0212(6) Uani 1 1 d .
H33A H 0.2415 1.1138 0.1695 0.025 Uiso 1 1 calc R
H33B H 0.2966 1.1205 0.2002 0.025 Uiso 1 1 calc R
C34 C 0.27302(10) 1.00657(18) 0.15751(11) 0.0203(6) Uani 1 1 d .
C35 C 0.23560(10) 0.94971(18) 0.13554(12) 0.0195(6) Uani 1 1 d .
C36 C 0.23340(10) 0.88326(18) 0.09713(12) 0.0212(6) Uani 1 1 d .
C37 C 0.27028(11) 0.87597(19) 0.08211(13) 0.0250(7) Uani 1 1 d .
H37 H 0.2696 0.8309 0.0564 0.030 Uiso 1 1 calc R
C38 C 0.30778(11) 0.9318(2) 0.10317(14) 0.0277(7) Uani 1 1 d .
C39 C 0.30862(11) 0.9971(2) 0.14107(12) 0.0251(7) Uani 1 1 d .
H39 H 0.3340 1.0359 0.1560 0.030 Uiso 1 1 calc R
C40 C 0.19355(10) 0.82058(18) 0.07182(12) 0.0225(6) Uani 1 1 d .
H40A H 0.1809 0.8126 0.1009 0.027 Uiso 1 1 calc R
H40B H 0.2058 0.7641 0.0669 0.027 Uiso 1 1 calc R
C41 C 0.15317(11) 0.8456(2) 0.01255(12) 0.0254(7) Uani 1 1 d .
C42 C 0.12995(12) 0.9280(2) 0.01908(14) 0.0311(7) Uani 1 1 d .
H42A H 0.1519 0.9760 0.0293 0.047 Uiso 1 1 calc R
H42B H 0.1199 0.9202 0.0501 0.047 Uiso 1 1 calc R
H42C H 0.1031 0.9407 -0.0180 0.047 Uiso 1 1 calc R
C43 C 0.11804(12) 0.7721(2) -0.00587(13) 0.0341(8) Uani 1 1 d .
H43A H 0.0926 0.7854 -0.0441 0.051 Uiso 1 1 calc R
H43B H 0.1059 0.7653 0.0233 0.051 Uiso 1 1 calc R
H43C H 0.1331 0.7183 -0.0087 0.051 Uiso 1 1 calc R
C44 C 0.17023(12) 0.8585(2) -0.03474(13) 0.0304(7) Uani 1 1 d .
H44A H 0.1852 0.8056 -0.0388 0.046 Uiso 1 1 calc R
H44B H 0.1924 0.9063 -0.0235 0.046 Uiso 1 1 calc R
H44C H 0.1439 0.8720 -0.0722 0.046 Uiso 1 1 calc R
C45 C 0.34629(13) 0.9225(2) 0.08432(17) 0.0400(9) Uani 1 1 d .
H45A H 0.3334 0.9254 0.0415 0.060 Uiso 1 1 calc R
H45B H 0.3617 0.8668 0.0978 0.060 Uiso 1 1 calc R
H45C H 0.3687 0.9693 0.1015 0.060 Uiso 1 1 calc R
C46 C 0.06200(11) 0.7718(2) 0.13879(14) 0.0307(7) Uani 1 1 d .
C101 C 0.07406(12) 0.5543(2) 0.04235(17) 0.0392(9) Uani 1 1 d .
H101 H 0.0799 0.6133 0.0533 0.047 Uiso 1 1 calc R
C102 C 0.05519(12) 0.5016(2) 0.06973(15) 0.0394(8) Uani 1 1 d .
H102 H 0.0480 0.5241 0.0996 0.047 Uiso 1 1 calc R
C103 C 0.04677(13) 0.4169(3) 0.05403(17) 0.0474(10) Uani 1 1 d .
H103 H 0.0337 0.3805 0.0731 0.057 Uiso 1 1 calc R
C104 C 0.05711(15) 0.3840(3) 0.01060(19) 0.0558(12) Uani 1 1 d .
H104 H 0.0511 0.3250 -0.0004 0.067 Uiso 1 1 calc R
C105 C 0.07624(15) 0.4367(3) -0.01685(19) 0.0524(11) Uani 1 1 d .
H105 H 0.0837 0.4141 -0.0466 0.063 Uiso 1 1 calc R
C106 C 0.08447(13) 0.5213(3) -0.00109(17) 0.0445(9) Uani 1 1 d .
H106 H 0.0974 0.5579 -0.0201 0.053 Uiso 1 1 calc R
C201 C 0.04377(17) 0.5731(3) 0.2954(2) 0.0648(13) Uani 1 1 d .
H201 H 0.0738 0.5732 0.3269 0.078 Uiso 1 1 calc R
C202 C 0.03826(18) 0.5736(3) 0.2395(2) 0.0643(13) Uani 1 1 d .
H202 H 0.0646 0.5747 0.2316 0.077 Uiso 1 1 calc R
C203 C -0.00538(19) 0.5725(3) 0.1938(2) 0.0742(15) Uani 1 1 d .
H203 H -0.0090 0.5713 0.1545 0.089 Uiso 1 1 calc R
C301 C 0.0000 0.2671(5) 0.2500 0.078(2) Uani 1 2 d S
H301 H 0.0000 0.3284 0.2500 0.094 Uiso 1 2 calc SR
C302 C 0.0300(2) 0.2223(5) 0.2986(3) 0.0919(18) Uani 1 1 d .
H302 H 0.0508 0.2526 0.3324 0.110 Uiso 1 1 calc R
C303 C 0.0298(3) 0.1342(5) 0.2981(3) 0.110(2) Uani 1 1 d .
H303 H 0.0505 0.1029 0.3314 0.132 Uiso 1 1 calc R
C304 C 0.0000 0.0918(8) 0.2500 0.122(4) Uani 1 2 d S
H304 H 0.0000 0.0305 0.2500 0.147 Uiso 1 2 calc SR

loop_
_atom_site_aniso_label
_atom_site_aniso_U_11
_atom_site_aniso_U_22
_atom_site_aniso_U_33
_atom_site_aniso_U_23
_atom_site_aniso_U_13
_atom_site_aniso_U_12
U1 0.01867(6) 0.01362(6) 0.01258(5) 0.00005(4) 0.00729(4) 0.00018(4)
S1 0.0204(4) 0.0169(4) 0.0161(3) -0.0003(3) 0.0077(3) 0.0000(3)
F1 0.0308(11) 0.0390(12) 0.0407(11) 0.0022(9) -0.0056(9) 0.0006(9)
F2 0.0317(11) 0.0541(14) 0.0713(15) -0.0162(12) 0.0292(11) 0.0034(10)
F3 0.0321(11) 0.0346(12) 0.0681(14) -0.0082(10) 0.0172(10) -0.0130(9)
O1 0.0216(11) 0.0168(10) 0.0150(9) 0.0010(7) 0.0076(8) -0.0015(8)
O2 0.0242(11) 0.0171(10) 0.0173(9) -0.0017(8) 0.0090(8) 0.0016(8)
O3 0.0235(11) 0.0184(10) 0.0166(9) 0.0010(7) 0.0100(8) 0.0012(8)
O4 0.0218(11) 0.0162(10) 0.0157(9) 0.0016(8) 0.0074(8) 0.0008(8)
O5 0.0228(11) 0.0178(11) 0.0201(10) -0.0003(8) 0.0080(8) -0.0008(8)
O6 0.0307(12) 0.0209(11) 0.0198(10) -0.0026(8) 0.0137(9) -0.0012(9)
O7 0.0374(13) 0.0209(11) 0.0197(10) 0.0016(8) 0.0147(9) 0.0014(9)
N1 0.0216(13) 0.0152(12) 0.0176(11) 0.0020(9) 0.0085(10) 0.0010(10)
N2 0.0218(13) 0.0180(13) 0.0167(11) -0.0030(9) 0.0091(10) -0.0024(10)
N3 0.0232(13) 0.0175(13) 0.0171(11) 0.0024(9) 0.0102(10) 0.0027(10)
C1 0.0254(16) 0.0191(15) 0.0170(14) -0.0016(11) 0.0054(12) -0.0024(13)
C2 0.0292(17) 0.0178(16) 0.0146(13) -0.0032(11) 0.0093(12) -0.0021(13)
C3 0.0242(16) 0.0154(15) 0.0218(14) -0.0042(11) 0.0100(12) -0.0035(12)
C4 0.0219(15) 0.0132(14) 0.0190(13) -0.0008(11) 0.0080(12) -0.0035(12)
C5 0.0211(16) 0.0175(14) 0.0207(14) -0.0004(11) 0.0095(12) -0.0018(12)
C6 0.0150(14) 0.0200(15) 0.0205(13) -0.0001(11) 0.0059(11) 0.0009(12)
C7 0.0234(16) 0.0198(16) 0.0195(14) 0.0052(11) 0.0074(12) 0.0041(13)
C8 0.0269(16) 0.0154(15) 0.0130(12) -0.0015(10) 0.0072(12) -0.0008(12)
C9 0.0300(16) 0.0141(14) 0.0132(12) -0.0019(10) 0.0098(12) -0.0035(12)
C10 0.0299(17) 0.0196(15) 0.0168(13) -0.0058(11) 0.0132(12) -0.0054(13)
C11 0.0381(19) 0.0204(16) 0.0178(14) -0.0034(11) 0.0163(13) -0.0068(13)
C12 0.044(2) 0.0168(15) 0.0138(13) -0.0028(11) 0.0116(13) -0.0062(14)
C13 0.0308(17) 0.0183(15) 0.0140(13) -0.0024(11) 0.0055(12) 0.0009(13)
C14 0.0292(17) 0.0244(17) 0.0216(14) -0.0016(12) 0.0136(13) -0.0054(13)
C15 0.0348(19) 0.0263(17) 0.0297(16) -0.0029(13) 0.0204(14) -0.0056(14)
C16 0.034(2) 0.032(2) 0.043(2) -0.0085(15) 0.0197(16) -0.0036(15)
C17 0.030(2) 0.046(2) 0.054(2) -0.0098(18) 0.0231(18) -0.0071(17)
C18 0.071(3) 0.046(2) 0.042(2) 0.0074(17) 0.045(2) 0.005(2)
C19 0.049(2) 0.0209(17) 0.0197(15) 0.0022(12) 0.0128(14) -0.0016(15)
C20 0.0261(16) 0.0231(16) 0.0212(14) -0.0036(12) 0.0139(13) -0.0014(13)
C21 0.0184(15) 0.0191(15) 0.0245(14) -0.0018(11) 0.0116(12) -0.0008(12)
C22 0.0187(15) 0.0140(14) 0.0257(14) -0.0021(11) 0.0112(12) -0.0005(12)
C23 0.0176(15) 0.0217(16) 0.0212(14) 0.0000(11) 0.0077(12) -0.0026(12)
C24 0.0208(16) 0.0182(16) 0.0294(16) 0.0039(12) 0.0090(13) 0.0017(12)
C25 0.0233(16) 0.0172(16) 0.0364(17) -0.0042(13) 0.0137(14) -0.0010(13)
C26 0.0257(17) 0.0210(16) 0.0257(15) -0.0056(12) 0.0128(13) -0.0020(13)
C27 0.0271(17) 0.0211(16) 0.0221(14) 0.0017(12) 0.0090(13) 0.0035(13)
C28 0.0297(18) 0.0230(17) 0.0232(15) -0.0020(12) 0.0044(13) 0.0017(14)
C29 0.041(2) 0.032(2) 0.0303(18) 0.0003(15) 0.0035(15) -0.0136(17)
C30 0.045(2) 0.034(2) 0.0282(17) -0.0018(15) 0.0061(16) 0.0063(17)
C31 0.0229(18) 0.037(2) 0.0417(19) -0.0100(16) 0.0054(15) -0.0021(15)
C32 0.0309(19) 0.0253(18) 0.0384(18) -0.0082(14) 0.0114(15) 0.0038(15)
C33 0.0285(17) 0.0179(15) 0.0197(14) 0.0027(11) 0.0128(13) -0.0010(12)
C34 0.0271(16) 0.0192(15) 0.0168(13) 0.0056(11) 0.0114(12) 0.0032(13)
C35 0.0253(16) 0.0206(16) 0.0162(13) 0.0052(11) 0.0123(12) 0.0064(12)
C36 0.0308(17) 0.0191(15) 0.0164(13) 0.0049(11) 0.0127(12) 0.0051(13)
C37 0.0362(18) 0.0209(16) 0.0250(15) 0.0027(12) 0.0197(14) 0.0062(14)
C38 0.0309(18) 0.0333(19) 0.0258(16) 0.0054(13) 0.0187(14) 0.0094(15)
C39 0.0278(17) 0.0266(17) 0.0244(15) 0.0074(13) 0.0146(13) 0.0016(13)
C40 0.0345(17) 0.0178(15) 0.0185(13) 0.0004(11) 0.0144(13) 0.0026(13)
C41 0.0353(18) 0.0266(17) 0.0165(14) 0.0005(12) 0.0135(13) 0.0000(14)
C42 0.0373(19) 0.0331(19) 0.0250(16) 0.0031(13) 0.0154(14) 0.0081(15)
C43 0.042(2) 0.037(2) 0.0224(15) -0.0030(14) 0.0132(15) -0.0058(16)
C44 0.043(2) 0.0332(19) 0.0194(15) 0.0027(13) 0.0178(14) 0.0058(15)
C45 0.039(2) 0.048(2) 0.046(2) -0.0051(17) 0.0302(18) 0.0004(17)
C46 0.0267(18) 0.0240(18) 0.0380(18) -0.0038(14) 0.0109(15) -0.0022(14)
C101 0.032(2) 0.034(2) 0.048(2) -0.0125(16) 0.0139(17) -0.0044(16)
C102 0.039(2) 0.042(2) 0.0315(18) 0.0001(16) 0.0104(16) 0.0068(17)
C103 0.042(2) 0.043(2) 0.045(2) 0.0139(18) 0.0078(18) 0.0056(18)
C104 0.058(3) 0.027(2) 0.059(3) -0.0076(19) 0.004(2) 0.004(2)
C105 0.050(3) 0.054(3) 0.049(2) -0.017(2) 0.018(2) 0.009(2)
C106 0.034(2) 0.052(2) 0.050(2) -0.0078(19) 0.0211(18) -0.0044(18)
C201 0.058(3) 0.072(3) 0.067(3) 0.003(2) 0.030(3) 0.011(2)
C202 0.058(3) 0.063(3) 0.082(4) 0.012(3) 0.040(3) 0.016(2)
C203 0.077(4) 0.089(4) 0.066(3) 0.009(3) 0.040(3) 0.002(3)
C301 0.052(5) 0.075(5) 0.123(7) 0.000 0.053(5) 0.000
C302 0.068(4) 0.114(5) 0.101(5) 0.004(4) 0.044(4) -0.014(4)
C303 0.119(6) 0.103(6) 0.114(6) 0.038(5) 0.057(5) 0.011(5)
C304 0.143(11) 0.084(7) 0.133(10) 0.000 0.054(9) 0.000

loop_
_atom_type_symbol
_atom_type_description
_atom_type_scat_dispersion_real
_atom_type_scat_dispersion_imag
_atom_type_scat_source
C C 0.0033 0.0016 'International Tables Vol C Tables 4.2.6.8 and 6.1.1.4'
H H 0.0000 0.0000 'International Tables Vol C Tables 4.2.6.8 and 6.1.1.4'
N N 0.0061 0.0033 'International Tables Vol C Tables 4.2.6.8 and 6.1.1.4'
O O 0.0106 0.0060 'International Tables Vol C Tables 4.2.6.8 and 6.1.1.4'
F F 0.0171 0.0103 'International Tables Vol C Tables 4.2.6.8 and 6.1.1.4'
S S 0.1246 0.1234 'International Tables Vol C Tables 4.2.6.8 and 6.1.1.4'
U U -9.6767 9.6646 'International Tables Vol C Tables 4.2.6.8 and 6.1.1.4'

loop_
_geom_angle_atom_site_label_1
_geom_angle_atom_site_label_2
_geom_angle_atom_site_label_3
_geom_angle
_geom_angle_site_symmetry_1
_geom_angle_site_symmetry_3
O4 U1 O2 160.73(8) . .
O4 U1 O1 90.43(8) . .
O2 U1 O1 98.66(7) . .
O4 U1 O3 81.66(8) . .
O2 U1 O3 83.69(7) . .
O1 U1 O3 158.04(7) . .
O4 U1 O5 83.31(7) . .
O2 U1 O5 82.01(7) . .
O1 U1 O5 78.16(7) . .
O3 U1 O5 80.58(7) . .
O4 U1 N3 98.42(8) . .
O2 U1 N3 89.08(8) . .
O1 U1 N3 128.85(7) . .
O3 U1 N3 72.82(7) . .
O5 U1 N3 152.73(6) . .
O4 U1 N1 69.71(7) . .
O2 U1 N1 129.39(7) . .
O1 U1 N1 69.89(7) . .
O3 U1 N1 125.00(7) . .
O5 U1 N1 137.31(7) . .
N3 U1 N1 66.59(7) . .
O4 U1 N2 131.13(8) . .
O2 U1 N2 68.08(7) . .
O1 U1 N2 72.14(7) . .
O3 U1 N2 127.93(7) . .
O5 U1 N2 133.23(6) . .
N3 U1 N2 64.28(7) . .
N1 U1 N2 61.45(7) . .
O6 S1 O7 115.97(12) . .
O6 S1 O5 113.99(12) . .
O7 S1 O5 114.46(12) . .
O6 S1 C46 103.63(14) . .
O7 S1 C46 105.54(14) . .
O5 S1 C46 100.92(13) . .
C9 O1 U1 143.86(17) . .
C22 O2 U1 153.55(18) . .
C35 O3 U1 125.96(16) . .
S1 O5 U1 137.78(12) . .
C7 N1 C6 108.1(2) . .
C7 N1 C1 108.2(2) . .
C6 N1 C1 110.8(2) . .
C7 N1 U1 107.45(16) . .
C6 N1 U1 100.82(15) . .
C1 N1 U1 120.81(17) . .
C2 N2 C20 106.7(2) . .
C2 N2 C3 110.1(2) . .
C20 N2 C3 110.6(2) . .
C2 N2 U1 108.43(15) . .
C20 N2 U1 107.61(16) . .
C3 N2 U1 113.09(15) . .
C4 N3 C5 110.9(2) . .
C4 N3 C33 103.4(2) . .
C5 N3 C33 109.3(2) . .
C4 N3 U1 107.51(16) . .
C5 N3 U1 112.84(15) . .
C33 N3 U1 112.46(17) . .
N1 C1 C2 111.5(2) . .
N1 C1 H1A 109.3 . .
C2 C1 H1A 109.3 . .
N1 C1 H1B 109.3 . .
C2 C1 H1B 109.3 . .
H1A C1 H1B 108.0 . .
N2 C2 C1 111.9(2) . .
N2 C2 H2A 109.2 . .
C1 C2 H2A 109.2 . .
N2 C2 H2B 109.2 . .
C1 C2 H2B 109.2 . .
H2A C2 H2B 107.9 . .
N2 C3 C4 112.1(2) . .
N2 C3 H3A 109.2 . .
C4 C3 H3A 109.2 . .
N2 C3 H3B 109.2 . .
C4 C3 H3B 109.2 . .
H3A C3 H3B 107.9 . .
N3 C4 C3 114.8(2) . .
N3 C4 H4A 108.6 . .
C3 C4 H4A 108.6 . .
N3 C4 H4B 108.6 . .
C3 C4 H4B 108.6 . .
H4A C4 H4B 107.5 . .
N3 C5 C6 113.7(2) . .
N3 C5 H5A 108.8 . .
C6 C5 H5A 108.8 . .
N3 C5 H5B 108.8 . .
C6 C5 H5B 108.8 . .
H5A C5 H5B 107.7 . .
N1 C6 C5 113.3(2) . .
N1 C6 H6A 108.9 . .
C5 C6 H6A 108.9 . .
N1 C6 H6B 108.9 . .
C5 C6 H6B 108.9 . .
H6A C6 H6B 107.7 . .
N1 C7 C8 115.4(2) . .
N1 C7 H7A 108.4 . .
C8 C7 H7A 108.4 . .
N1 C7 H7B 108.4 . .
C8 C7 H7B 108.4 . .
H7A C7 H7B 107.5 . .
C13 C8 C9 118.8(3) . .
C13 C8 C7 117.5(3) . .
C9 C8 C7 123.5(2) . .
O1 C9 C8 120.2(2) . .
O1 C9 C10 119.0(3) . .
C8 C9 C10 120.8(3) . .
C11 C10 C9 117.1(3) . .
C11 C10 C14 120.9(3) . .
C9 C10 C14 121.8(3) . .
C12 C11 C10 123.6(3) . .
C12 C11 H11 118.2 . .
C10 C11 H11 118.2 . .
C11 C12 C13 117.6(3) . .
C11 C12 C19 121.6(3) . .
C13 C12 C19 120.8(3) . .
C12 C13 C8 122.0(3) . .
C12 C13 H13 119.0 . .
C8 C13 H13 119.0 . .
C10 C14 C15 119.0(2) . .
C10 C14 H14A 107.6 . .
C15 C14 H14A 107.6 . .
C10 C14 H14B 107.6 . .
C15 C14 H14B 107.6 . .
H14A C14 H14B 107.0 . .
C16 C15 C17 109.2(3) . .
C16 C15 C18 109.5(3) . .
C17 C15 C18 108.7(3) . .
C16 C15 C14 110.3(2) . .
C17 C15 C14 106.9(3) . .
C18 C15 C14 112.3(3) . .
C15 C16 H16A 109.5 . .
C15 C16 H16B 109.5 . .
H16A C16 H16B 109.5 . .
C15 C16 H16C 109.5 . .
H16A C16 H16C 109.5 . .
H16B C16 H16C 109.5 . .
C15 C17 H17A 109.5 . .
C15 C17 H17B 109.5 . .
H17A C17 H17B 109.5 . .
C15 C17 H17C 109.5 . .
H17A C17 H17C 109.5 . .
H17B C17 H17C 109.5 . .
C15 C18 H18A 109.5 . .
C15 C18 H18B 109.5 . .
H18A C18 H18B 109.5 . .
C15 C18 H18C 109.5 . .
H18A C18 H18C 109.5 . .
H18B C18 H18C 109.5 . .
C12 C19 H19A 109.5 . .
C12 C19 H19B 109.5 . .
H19A C19 H19B 109.5 . .
C12 C19 H19C 109.5 . .
H19A C19 H19C 109.5 . .
H19B C19 H19C 109.5 . .
N2 C20 C21 113.4(2) . .
N2 C20 H20A 108.9 . .
C21 C20 H20A 108.9 . .
N2 C20 H20B 108.9 . .
C21 C20 H20B 108.9 . .
H20A C20 H20B 107.7 . .
C22 C21 C26 118.6(3) . .
C22 C21 C20 119.6(3) . .
C26 C21 C20 121.8(3) . .
O2 C22 C21 117.1(2) . .
O2 C22 C23 120.6(2) . .
C21 C22 C23 122.2(3) . .
C22 C23 C24 116.5(3) . .
C22 C23 C27 123.7(3) . .
C24 C23 C27 119.8(3) . .
C25 C24 C23 123.5(3) . .
C25 C24 H24 118.2 . .
C23 C24 H24 118.2 . .
C24 C25 C26 117.8(3) . .
C24 C25 C32 120.2(3) . .
C26 C25 C32 121.9(3) . .
C25 C26 C21 121.2(3) . .
C25 C26 H26 119.4 . .
C21 C26 H26 119.4 . .
C23 C27 C28 114.3(2) . .
C23 C27 H27A 108.7 . .
C28 C27 H27A 108.7 . .
C23 C27 H27B 108.7 . .
C28 C27 H27B 108.7 . .
H27A C27 H27B 107.6 . .
C31 C28 C30 108.0(3) . .
C31 C28 C29 109.4(3) . .
C30 C28 C29 110.9(3) . .
C31 C28 C27 112.8(3) . .
C30 C28 C27 106.8(3) . .
C29 C28 C27 109.0(2) . .
C28 C29 H29A 109.5 . .
C28 C29 H29B 109.5 . .
H29A C29 H29B 109.5 . .
C28 C29 H29C 109.5 . .
H29A C29 H29C 109.5 . .
H29B C29 H29C 109.5 . .
C28 C30 H30A 109.5 . .
C28 C30 H30B 109.5 . .
H30A C30 H30B 109.5 . .
C28 C30 H30C 109.5 . .
H30A C30 H30C 109.5 . .
H30B C30 H30C 109.5 . .
C28 C31 H31A 109.5 . .
C28 C31 H31B 109.5 . .
H31A C31 H31B 109.5 . .
C28 C31 H31C 109.5 . .
H31A C31 H31C 109.5 . .
H31B C31 H31C 109.5 . .
C25 C32 H32A 109.5 . .
C25 C32 H32B 109.5 . .
H32A C32 H32B 109.5 . .
C25 C32 H32C 109.5 . .
H32A C32 H32C 109.5 . .
H32B C32 H32C 109.5 . .
C34 C33 N3 114.5(2) . .
C34 C33 H33A 108.6 . .
N3 C33 H33A 108.6 . .
C34 C33 H33B 108.6 . .
N3 C33 H33B 108.6 . .
H33A C33 H33B 107.6 . .
C39 C34 C35 119.6(3) . .
C39 C34 C33 122.4(3) . .
C35 C34 C33 117.6(2) . .
O3 C35 C34 116.1(2) . .
O3 C35 C36 122.8(3) . .
C34 C35 C36 121.1(3) . .
C35 C36 C37 117.2(3) . .
C35 C36 C40 123.1(3) . .
C37 C36 C40 119.7(3) . .
C38 C37 C36 122.8(3) . .
C38 C37 H37 118.6 . .
C36 C37 H37 118.6 . .
C39 C38 C37 118.2(3) . .
C39 C38 C45 121.0(3) . .
C37 C38 C45 120.8(3) . .
C34 C39 C38 121.0(3) . .
C34 C39 H39 119.5 . .
C38 C39 H39 119.5 . .
C36 C40 C41 116.7(2) . .
C36 C40 H40A 108.1 . .
C41 C40 H40A 108.1 . .
C36 C40 H40B 108.1 . .
C41 C40 H40B 108.1 . .
H40A C40 H40B 107.3 . .
C42 C41 C43 109.0(3) . .
C42 C41 C44 109.5(3) . .
C43 C41 C44 109.1(2) . .
C42 C41 C40 110.4(2) . .
C43 C41 C40 107.9(2) . .
C44 C41 C40 110.9(3) . .
C41 C42 H42A 109.5 . .
C41 C42 H42B 109.5 . .
H42A C42 H42B 109.5 . .
C41 C42 H42C 109.5 . .
H42A C42 H42C 109.5 . .
H42B C42 H42C 109.5 . .
C41 C43 H43A 109.5 . .
C41 C43 H43B 109.5 . .
H43A C43 H43B 109.5 . .
C41 C43 H43C 109.5 . .
H43A C43 H43C 109.5 . .
H43B C43 H43C 109.5 . .
C41 C44 H44A 109.5 . .
C41 C44 H44B 109.5 . .
H44A C44 H44B 109.5 . .
C41 C44 H44C 109.5 . .
H44A C44 H44C 109.5 . .
H44B C44 H44C 109.5 . .
C38 C45 H45A 109.5 . .
C38 C45 H45B 109.5 . .
H45A C45 H45B 109.5 . .
C38 C45 H45C 109.5 . .
H45A C45 H45C 109.5 . .
H45B C45 H45C 109.5 . .
F1 C46 F2 108.8(3) . .
F1 C46 F3 107.8(3) . .
F2 C46 F3 108.2(3) . .
F1 C46 S1 111.5(2) . .
F2 C46 S1 110.8(2) . .
F3 C46 S1 109.6(2) . .
C102 C101 C106 119.8(3) . .
C102 C101 H101 120.1 . .
C106 C101 H101 120.1 . .
C103 C102 C101 120.0(4) . .
C103 C102 H102 120.0 . .
C101 C102 H102 120.0 . .
C102 C103 C104 120.2(4) . .
C102 C103 H103 119.9 . .
C104 C103 H103 119.9 . .
C103 C104 C105 119.9(4) . .
C103 C104 H104 120.0 . .
C105 C104 H104 120.0 . .
C106 C105 C104 119.6(4) . .
C106 C105 H105 120.2 . .
C104 C105 H105 120.2 . .
C105 C106 C101 120.4(4) . .
C105 C106 H106 119.8 . .
C101 C106 H106 119.8 . .
C202 C201 C203 119.3(5) . 2
C202 C201 H201 120.3 . .
C203 C201 H201 120.3 2 .
C201 C202 C203 120.3(5) . .
C201 C202 H202 119.9 . .
C203 C202 H202 119.9 . .
C201 C203 C202 120.4(5) 2 .
C201 C203 H203 119.8 2 .
C202 C203 H203 119.8 . .
C302 C301 C302 119.4(9) 2 .
C302 C301 H301 120.3 2 .
C302 C301 H301 120.3 . .
C303 C302 C301 119.8(7) . .
C303 C302 H302 120.1 . .
C301 C302 H302 120.1 . .
C304 C303 C302 119.6(8) . .
C304 C303 H303 120.2 . .
C302 C303 H303 120.2 . .
C303 C304 C303 121.8(11) . 2
C303 C304 H304 119.1 . .
C303 C304 H304 119.1 2 .

loop_
_geom_bond_atom_site_label_1
_geom_bond_atom_site_label_2
_geom_bond_distance
_geom_bond_site_symmetry_2
U1 O4 1.7941(18) .
U1 O2 2.0343(19) .
U1 O1 2.1113(17) .
U1 O3 2.1564(18) .
U1 O5 2.4363(19) .
U1 N3 2.671(2) .
U1 N1 2.721(2) .
U1 N2 2.849(2) .
S1 O6 1.4331(19) .
S1 O7 1.436(2) .
S1 O5 1.472(2) .
S1 C46 1.827(3) .
F1 C46 1.314(4) .
F2 C46 1.327(4) .
F3 C46 1.337(4) .
O1 C9 1.363(3) .
O2 C22 1.386(3) .
O3 C35 1.367(3) .
N1 C7 1.489(4) .
N1 C6 1.491(3) .
N1 C1 1.493(3) .
N2 C2 1.471(3) .
N2 C20 1.486(4) .
N2 C3 1.494(3) .
N3 C4 1.494(3) .
N3 C5 1.510(4) .
N3 C33 1.511(3) .
C1 C2 1.508(4) .
C1 H1A 0.9900 .
C1 H1B 0.9900 .
C2 H2A 0.9900 .
C2 H2B 0.9900 .
C3 C4 1.509(4) .
C3 H3A 0.9900 .
C3 H3B 0.9900 .
C4 H4A 0.9900 .
C4 H4B 0.9900 .
C5 C6 1.521(4) .
C5 H5A 0.9900 .
C5 H5B 0.9900 .
C6 H6A 0.9900 .
C6 H6B 0.9900 .
C7 C8 1.514(4) .
C7 H7A 0.9900 .
C7 H7B 0.9900 .
C8 C13 1.396(4) .
C8 C9 1.409(4) .
C9 C10 1.414(4) .
C10 C11 1.401(4) .
C10 C14 1.509(4) .
C11 C12 1.382(4) .
C11 H11 0.9500 .
C12 C13 1.395(4) .
C12 C19 1.509(4) .
C13 H13 0.9500 .
C14 C15 1.548(4) .
C14 H14A 0.9900 .
C14 H14B 0.9900 .
C15 C16 1.523(4) .
C15 C17 1.525(5) .
C15 C18 1.539(4) .
C16 H16A 0.9800 .
C16 H16B 0.9800 .
C16 H16C 0.9800 .
C17 H17A 0.9800 .
C17 H17B 0.9800 .
C17 H17C 0.9800 .
C18 H18A 0.9800 .
C18 H18B 0.9800 .
C18 H18C 0.9800 .
C19 H19A 0.9800 .
C19 H19B 0.9800 .
C19 H19C 0.9800 .
C20 C21 1.499(4) .
C20 H20A 0.9900 .
C20 H20B 0.9900 .
C21 C22 1.391(4) .
C21 C26 1.396(4) .
C22 C23 1.395(4) .
C23 C24 1.397(4) .
C23 C27 1.504(4) .
C24 C25 1.381(4) .
C24 H24 0.9500 .
C25 C26 1.392(4) .
C25 C32 1.514(4) .
C26 H26 0.9500 .
C27 C28 1.550(4) .
C27 H27A 0.9900 .
C27 H27B 0.9900 .
C28 C31 1.522(4) .
C28 C30 1.526(4) .
C28 C29 1.529(5) .
C29 H29A 0.9800 .
C29 H29B 0.9800 .
C29 H29C 0.9800 .
C30 H30A 0.9800 .
C30 H30B 0.9800 .
C30 H30C 0.9800 .
C31 H31A 0.9800 .
C31 H31B 0.9800 .
C31 H31C 0.9800 .
C32 H32A 0.9800 .
C32 H32B 0.9800 .
C32 H32C 0.9800 .
C33 C34 1.491(4) .
C33 H33A 0.9900 .
C33 H33B 0.9900 .
C34 C39 1.386(4) .
C34 C35 1.397(4) .
C35 C36 1.397(4) .
C36 C37 1.399(4) .
C36 C40 1.511(4) .
C37 C38 1.389(5) .
C37 H37 0.9500 .
C38 C39 1.387(4) .
C38 C45 1.515(4) .
C39 H39 0.9500 .
C40 C41 1.548(4) .
C40 H40A 0.9900 .
C40 H40B 0.9900 .
C41 C42 1.524(4) .
C41 C43 1.528(4) .
C41 C44 1.532(4) .
C42 H42A 0.9800 .
C42 H42B 0.9800 .
C42 H42C 0.9800 .
C43 H43A 0.9800 .
C43 H43B 0.9800 .
C43 H43C 0.9800 .
C44 H44A 0.9800 .
C44 H44B 0.9800 .
C44 H44C 0.9800 .
C45 H45A 0.9800 .
C45 H45B 0.9800 .
C45 H45C 0.9800 .
C101 C102 1.372(5) .
C101 C106 1.380(5) .
C101 H101 0.9500 .
C102 C103 1.365(5) .
C102 H102 0.9500 .
C103 C104 1.378(6) .
C103 H103 0.9500 .
C104 C105 1.379(6) .
C104 H104 0.9500 .
C105 C106 1.364(5) .
C105 H105 0.9500 .
C106 H106 0.9500 .
C201 C202 1.348(7) .
C201 C203 1.377(7) 2
C201 H201 0.9500 .
C202 C203 1.378(7) .
C202 H202 0.9500 .
C203 C201 1.377(7) 2
C203 H203 0.9500 .
C301 C302 1.378(7) 2
C301 C302 1.378(7) .
C301 H301 0.9500 .
C302 C303 1.366(9) .
C302 H302 0.9500 .
C303 C304 1.349(8) .
C303 H303 0.9500 .
C304 C303 1.349(8) 2
C304 H304 0.9500 .

loop_
_geom_torsion_atom_site_label_1
_geom_torsion_atom_site_label_2
_geom_torsion_atom_site_label_3
_geom_torsion_atom_site_label_4
_geom_torsion
_geom_torsion_site_symmetry_1
_geom_torsion_site_symmetry_4
O4 U1 O1 C9 23.8(3) . .
O2 U1 O1 C9 -173.3(3) . .
O3 U1 O1 C9 92.1(3) . .
O5 U1 O1 C9 106.8(3) . .
N3 U1 O1 C9 -77.4(3) . .
N1 U1 O1 C9 -44.4(3) . .
N2 U1 O1 C9 -109.8(3) . .
O4 U1 O2 C22 -154.5(3) . .
O1 U1 O2 C22 88.2(4) . .
O3 U1 O2 C22 -113.8(4) . .
O5 U1 O2 C22 164.8(4) . .
N3 U1 O2 C22 -41.0(4) . .
N1 U1 O2 C22 17.2(4) . .
N2 U1 O2 C22 21.5(4) . .
O4 U1 O3 C35 -40.2(2) . .
O2 U1 O3 C35 152.4(2) . .
O1 U1 O3 C35 -110.1(3) . .
O5 U1 O3 C35 -124.7(2) . .
N3 U1 O3 C35 61.4(2) . .
N1 U1 O3 C35 17.8(2) . .
N2 U1 O3 C35 96.6(2) . .
O6 S1 O5 U1 -86.22(18) . .
O7 S1 O5 U1 50.6(2) . .
C46 S1 O5 U1 163.38(17) . .
O4 U1 O5 S1 30.26(16) . .
O2 U1 O5 S1 -162.25(17) . .
O1 U1 O5 S1 -61.60(16) . .
O3 U1 O5 S1 112.87(17) . .
N3 U1 O5 S1 125.67(17) . .
N1 U1 O5 S1 -19.8(2) . .
N2 U1 O5 S1 -112.76(16) . .
O4 U1 N1 C7 -44.02(16) . .
O2 U1 N1 C7 138.91(15) . .
O1 U1 N1 C7 54.26(16) . .
O3 U1 N1 C7 -107.42(16) . .
O5 U1 N1 C7 10.3(2) . .
N3 U1 N1 C7 -153.30(17) . .
N2 U1 N1 C7 134.32(18) . .
O4 U1 N1 C6 68.99(15) . .
O2 U1 N1 C6 -108.08(16) . .
O1 U1 N1 C6 167.27(17) . .
O3 U1 N1 C6 5.59(18) . .
O5 U1 N1 C6 123.26(15) . .
N3 U1 N1 C6 -40.29(15) . .
N2 U1 N1 C6 -112.67(16) . .
O4 U1 N1 C1 -168.7(2) . .
O2 U1 N1 C1 14.3(2) . .
O1 U1 N1 C1 -70.40(19) . .
O3 U1 N1 C1 127.92(19) . .
O5 U1 N1 C1 -114.40(19) . .
N3 U1 N1 C1 82.04(19) . .
N2 U1 N1 C1 9.67(18) . .
O4 U1 N2 C2 -31.5(2) . .
O2 U1 N2 C2 150.26(18) . .
O1 U1 N2 C2 42.79(16) . .
O3 U1 N2 C2 -147.38(16) . .
O5 U1 N2 C2 96.01(18) . .
N3 U1 N2 C2 -109.67(18) . .
N1 U1 N2 C2 -33.56(16) . .
O4 U1 N2 C20 -146.57(16) . .
O2 U1 N2 C20 35.19(16) . .
O1 U1 N2 C20 -72.29(17) . .
O3 U1 N2 C20 97.54(17) . .
O5 U1 N2 C20 -19.1(2) . .
N3 U1 N2 C20 135.25(18) . .
N1 U1 N2 C20 -148.64(18) . .
O4 U1 N2 C3 90.96(19) . .
O2 U1 N2 C3 -87.28(18) . .
O1 U1 N2 C3 165.24(19) . .
O3 U1 N2 C3 -24.9(2) . .
O5 U1 N2 C3 -141.54(16) . .
N3 U1 N2 C3 12.78(17) . .
N1 U1 N2 C3 88.89(18) . .
O4 U1 N3 C4 -167.26(16) . .
O2 U1 N3 C4 30.56(16) . .
O1 U1 N3 C4 -69.85(18) . .
O3 U1 N3 C4 114.23(17) . .
O5 U1 N3 C4 101.01(19) . .
N1 U1 N3 C4 -103.76(17) . .
N2 U1 N3 C4 -35.44(15) . .
O4 U1 N3 C5 -44.61(18) . .
O2 U1 N3 C5 153.21(17) . .
O1 U1 N3 C5 52.81(19) . .
O3 U1 N3 C5 -123.12(18) . .
O5 U1 N3 C5 -136.34(17) . .
N1 U1 N3 C5 18.90(16) . .
N2 U1 N3 C5 87.21(17) . .
O4 U1 N3 C33 79.62(18) . .
O2 U1 N3 C33 -82.56(18) . .
O1 U1 N3 C33 177.04(16) . .
O3 U1 N3 C33 1.12(17) . .
O5 U1 N3 C33 -12.1(3) . .
N1 U1 N3 C33 143.13(19) . .
N2 U1 N3 C33 -148.55(19) . .
C7 N1 C1 C2 -109.2(3) . .
C6 N1 C1 C2 132.5(2) . .
U1 N1 C1 C2 15.1(3) . .
C20 N2 C2 C1 173.1(2) . .
C3 N2 C2 C1 -66.8(3) . .
U1 N2 C2 C1 57.4(2) . .
N1 C1 C2 N2 -49.5(3) . .
C2 N2 C3 C4 133.7(2) . .
C20 N2 C3 C4 -108.6(3) . .
U1 N2 C3 C4 12.2(3) . .
C5 N3 C4 C3 -61.8(3) . .
C33 N3 C4 C3 -178.9(2) . .
U1 N3 C4 C3 62.0(3) . .
N2 C3 C4 N3 -50.3(3) . .
C4 N3 C5 C6 126.8(2) . .
C33 N3 C5 C6 -119.8(2) . .
U1 N3 C5 C6 6.1(3) . .
C7 N1 C6 C5 176.1(2) . .
C1 N1 C6 C5 -65.5(3) . .
U1 N1 C6 C5 63.5(2) . .
N3 C5 C6 N1 -50.5(3) . .
C6 N1 C7 C8 -175.7(2) . .
C1 N1 C7 C8 64.3(3) . .
U1 N1 C7 C8 -67.7(2) . .
N1 C7 C8 C13 -144.2(2) . .
N1 C7 C8 C9 42.2(4) . .
U1 O1 C9 C8 28.6(4) . .
U1 O1 C9 C10 -151.1(2) . .
C13 C8 C9 O1 177.7(2) . .
C7 C8 C9 O1 -8.8(4) . .
C13 C8 C9 C10 -2.6(4) . .
C7 C8 C9 C10 170.8(2) . .
O1 C9 C10 C11 179.7(2) . .
C8 C9 C10 C11 0.0(4) . .
O1 C9 C10 C14 4.7(4) . .
C8 C9 C10 C14 -175.0(2) . .
C9 C10 C11 C12 2.1(4) . .
C14 C10 C11 C12 177.2(3) . .
C10 C11 C12 C13 -1.5(4) . .
C10 C11 C12 C19 179.1(3) . .
C11 C12 C13 C8 -1.3(4) . .
C19 C12 C13 C8 178.1(3) . .
C9 C8 C13 C12 3.3(4) . .
C7 C8 C13 C12 -170.5(3) . .
C11 C10 C14 C15 73.7(4) . .
C9 C10 C14 C15 -111.4(3) . .
C10 C14 C15 C16 62.9(4) . .
C10 C14 C15 C17 -178.6(3) . .
C10 C14 C15 C18 -59.5(4) . .
C2 N2 C20 C21 173.0(2) . .
C3 N2 C20 C21 53.2(3) . .
U1 N2 C20 C21 -70.8(2) . .
N2 C20 C21 C22 56.6(4) . .
N2 C20 C21 C26 -123.5(3) . .
U1 O2 C22 C21 -43.2(5) . .
U1 O2 C22 C23 134.0(3) . .
C26 C21 C22 O2 178.9(2) . .
C20 C21 C22 O2 -1.1(4) . .
C26 C21 C22 C23 1.8(4) . .
C20 C21 C22 C23 -178.2(3) . .
O2 C22 C23 C24 -177.5(2) . .
C21 C22 C23 C24 -0.5(4) . .
O2 C22 C23 C27 4.3(4) . .
C21 C22 C23 C27 -178.7(3) . .
C22 C23 C24 C25 -2.1(4) . .
C27 C23 C24 C25 176.3(3) . .
C23 C24 C25 C26 3.1(4) . .
C23 C24 C25 C32 -177.5(3) . .
C24 C25 C26 C21 -1.7(4) . .
C32 C25 C26 C21 178.9(3) . .
C22 C21 C26 C25 -0.7(4) . .
C20 C21 C26 C25 179.3(3) . .
C22 C23 C27 C28 96.4(3) . .
C24 C23 C27 C28 -81.8(3) . .
C23 C27 C28 C31 55.7(4) . .
C23 C27 C28 C30 174.1(3) . .
C23 C27 C28 C29 -66.0(3) . .
C4 N3 C33 C34 -168.5(2) . .
C5 N3 C33 C34 73.3(3) . .
U1 N3 C33 C34 -52.8(3) . .
N3 C33 C34 C39 -119.9(3) . .
N3 C33 C34 C35 66.9(3) . .
U1 O3 C35 C34 -71.9(3) . .
U1 O3 C35 C36 108.8(3) . .
C39 C34 C35 O3 -179.3(2) . .
C33 C34 C35 O3 -5.9(4) . .
C39 C34 C35 C36 -0.1(4) . .
C33 C34 C35 C36 173.3(3) . .
O3 C35 C36 C37 179.6(2) . .
C34 C35 C36 C37 0.4(4) . .
O3 C35 C36 C40 -0.3(4) . .
C34 C35 C36 C40 -179.5(2) . .
C35 C36 C37 C38 -0.7(4) . .
C40 C36 C37 C38 179.3(3) . .
C36 C37 C38 C39 0.5(4) . .
C36 C37 C38 C45 -178.4(3) . .
C35 C34 C39 C38 -0.1(4) . .
C33 C34 C39 C38 -173.2(3) . .
C37 C38 C39 C34 -0.1(4) . .
C45 C38 C39 C34 178.8(3) . .
C35 C36 C40 C41 91.0(3) . .
C37 C36 C40 C41 -89.0(3) . .
C36 C40 C41 C42 -63.3(3) . .
C36 C40 C41 C43 177.7(2) . .
C36 C40 C41 C44 58.3(3) . .
O6 S1 C46 F1 -54.6(2) . .
O7 S1 C46 F1 -177.0(2) . .
O5 S1 C46 F1 63.6(2) . .
O6 S1 C46 F2 -176.0(2) . .
O7 S1 C46 F2 61.7(3) . .
O5 S1 C46 F2 -57.7(2) . .
O6 S1 C46 F3 64.7(2) . .
O7 S1 C46 F3 -57.6(2) . .
O5 S1 C46 F3 -177.1(2) . .
C106 C101 C102 C103 0.0(6) . .
C101 C102 C103 C104 -0.1(6) . .
C102 C103 C104 C105 0.3(6) . .
C103 C104 C105 C106 -0.5(6) . .
C104 C105 C106 C101 0.4(6) . .
C102 C101 C106 C105 -0.2(6) . .
C203 C201 C202 C203 -0.7(7) 2 .
C201 C202 C203 C201 1.7(7) . 2
C302 C301 C302 C303 0.2(4) 2 .
C301 C302 C303 C304 -0.4(9) . .
C302 C303 C304 C303 0.2(4) . 2
